data_4122294
loop_
_publ_author_name
'Dale, Edward J.'
'Vermeulen, Nicolaas A.'
'Thomas, Andy A.'
'Barnes, Jonathan C.'
'Jur\'i\<cek, Michal'
'Blackburn, Anthea K.'
'Strutt, Nathan L.'
'Sarjeant, Amy A.'
'Stern, Charlotte L.'
'Denmark, Scott E.'
'Stoddart, J. Fraser'

_publ_section_title
;
 ExCage
;
_journal_issue 30
_journal_name_full 'Journal of the American Chemical Society'
_journal_page_first 10669
_journal_paper_doi 10.1021/ja5041557
_journal_volume 136
_journal_year 2014
_chemical_formula_moiety 'C66 H54 N6, C18 H12, 6(F6 P), 12(C2 H3 N)'
_chemical_formula_sum 'C108 H102 F36 N18 P6'
_chemical_formula_weight 2521.89
_chemical_name_systematic
;
 ?
;
_space_group_crystal_system trigonal
_space_group_IT_number 148
_space_group_name_Hall '-R 3'
_space_group_name_H-M_alt 'R -3 :H'
_symmetry_space_group_name_Hall '-R 3'
_symmetry_space_group_name_H-M 'R -3 :H'
_atom_sites_solution_hydrogens geom
_atom_sites_solution_primary dual
_audit_creation_date 2013-07-18
_audit_creation_method
;
  Olex2 1.2
  (compiled Apr 23 2013 17:59:47, GUI svn.r4466)
;
_cell_angle_alpha 90
_cell_angle_beta 90
_cell_angle_gamma 120
_cell_formula_units_Z 6
_cell_length_a 30.6242(5)
_cell_length_b 30.6242(5)
_cell_length_c 20.9672(5)
_cell_measurement_reflns_used 8469
_cell_measurement_temperature 100(2)
_cell_measurement_theta_max 64.33
_cell_measurement_theta_min 2.69
_cell_volume 17029.4(6)
_computing_cell_refinement 'SAINT V7.23A (Bruker, 2005)'
_computing_data_collection 'APEX2 V2.1-4 (Bruker, 2007)'
_computing_data_reduction 'Bruker SAINT'
_computing_molecular_graphics
;
O. V. Dolomanov, L. J. Bourhis, R. J. Gildea, J. A. K. Howard and H. Puschmann,
OLEX2: a complete structure solution, refinement and analysis program.
J. Appl. Cryst. (2009). 42, 339-341.
;
_computing_publication_material
;
O. V. Dolomanov, L. J. Bourhis, R. J. Gildea, J. A. K. Howard and H. Puschmann,
OLEX2: a complete structure solution, refinement and analysis program.
J. Appl. Cryst. (2009). 42, 339-341.
;
_computing_structure_refinement
;
SHELXL, G.M. Sheldrick, Acta Cryst.
(2008). A64, 112-122
;
_computing_structure_solution
;
SHELXD, G.M. Sheldrick, Acta Cryst.
(2008). A64, 112-122
;
_diffrn_ambient_temperature 99.99
_diffrn_detector_area_resol_mean 8
_diffrn_measured_fraction_theta_full 0.925
_diffrn_measured_fraction_theta_max 0.991
_diffrn_measurement_device_type 'Bruker Kappa APEX CCD area detector'
_diffrn_measurement_method '\w and \f scans'
_diffrn_radiation_monochromator 'Quazar optics'
_diffrn_radiation_type CuK\a
_diffrn_radiation_wavelength 1.54178
_diffrn_reflns_av_R_equivalents 0.0309
_diffrn_reflns_av_unetI/netI 0.0245
_diffrn_reflns_Laue_measured_fraction_full 0.925
_diffrn_reflns_Laue_measured_fraction_max 0.991
_diffrn_reflns_limit_h_max 35
_diffrn_reflns_limit_h_min -35
_diffrn_reflns_limit_k_max 32
_diffrn_reflns_limit_k_min -31
_diffrn_reflns_limit_l_max 24
_diffrn_reflns_limit_l_min -24
_diffrn_reflns_number 27599
_diffrn_reflns_point_group_measured_fraction_full 0.925
_diffrn_reflns_point_group_measured_fraction_max 0.991
_diffrn_reflns_theta_full 67.679
_diffrn_reflns_theta_max 64.648
_diffrn_reflns_theta_min 2.686
_diffrn_source microsource
_diffrn_standards_number 0
_exptl_absorpt_coefficient_mu 1.906
_exptl_absorpt_correction_T_max 0.7525
_exptl_absorpt_correction_T_min 0.5555
_exptl_absorpt_correction_type multi-scan
_exptl_absorpt_process_details
;
SADABS-2008/1 (Bruker,2008) was used for absorption correction.
wR2(int) was 0.0897 before and 0.0430 after correction.
The Ratio of minimum to maximum transmission is 0.7382.
The \l/2 correction factor is 0.0015.
;
_exptl_crystal_colour yellow
_exptl_crystal_density_diffrn 1.475
_exptl_crystal_description needle
_exptl_crystal_F_000 7740
_exptl_crystal_size_max 0.449
_exptl_crystal_size_mid 0.207
_exptl_crystal_size_min 0.089
_refine_diff_density_max 0.685
_refine_diff_density_min -0.384
_refine_diff_density_rms 0.067
_refine_ls_extinction_method none
_refine_ls_goodness_of_fit_ref 1.062
_refine_ls_hydrogen_treatment constr
_refine_ls_matrix_type full
_refine_ls_number_parameters 509
_refine_ls_number_reflns 6333
_refine_ls_number_restraints 0
_refine_ls_restrained_S_all 1.062
_refine_ls_R_factor_all 0.0518
_refine_ls_R_factor_gt 0.0435
_refine_ls_shift/su_max 0.001
_refine_ls_shift/su_mean 0.000
_refine_ls_structure_factor_coef Fsqd
_refine_ls_weighting_details
;
 w=1/[\s^2^(Fo^2^)+(0.0708P)^2^+40.4499P]
 where P=(Fo^2^+2Fc^2^)/3
;
_refine_ls_weighting_scheme calc
_refine_ls_wR_factor_gt 0.1253
_refine_ls_wR_factor_ref 0.1313
_reflns_Friedel_coverage 0.000
_reflns_number_gt 5362
_reflns_number_total 6333
_reflns_threshold_expression 'I > 2\s(I)'
_cod_data_source_file ja5041557_si_011.cif
_cod_data_source_block n2917
_cod_depositor_comments
;

2021-04-11
Space group name changed to comply with IUCR recomendations
                 miguel
;
_cod_original_cell_volume 17029.4(7)
_cod_database_code 4122294
_olex2_refinement_description
;
1. Fixed Uiso
 At 1.2 times of:
  All C(H) groups, All C(H,H) groups
 At 1.5 times of:
  All C(H,H,H) groups
2.a Secondary CH2 refined with riding coordinates:
 C8(H8A,H8B), C15(H15A,H15B)
2.b Aromatic/amide H refined with riding coordinates:
 C1(H1), C4(H4), C5(H5), C6(H6), C7(H7), C10(H10), C11(H11), C13(H13),
 C14(H14), C16(H16), C17(H17), C19(H19), C20(H20), C22(H22), C23(H23), C24(H24),
  C27(H27), C28(H28)
2.c Idealised Me refined as rotating group:
 C30(H30A,H30B,H30C), C32(H32A,H32B,H32C), C34(H34A,H34B,H34C), C36(H36A,H36B,
 H36C)
;
_shelx_estimated_absorpt_t_max 0.849
_shelx_estimated_absorpt_t_min 0.482
_shelx_space_group_comment
;
The symmetry employed for this shelxl refinement is uniquely defined
by the following loop, which should always be used as a source of
symmetry information in preference to the above space-group names.
They are only intended as comments.
;
_shelxl_version_number 2012-9

loop_
_space_group_symop_operation_xyz
'x, y, z'
'-y, x-y, z'
'-x+y, -x, z'
'x+2/3, y+1/3, z+1/3'
'-y+2/3, x-y+1/3, z+1/3'
'-x+y+2/3, -x+1/3, z+1/3'
'x+1/3, y+2/3, z+2/3'
'-y+1/3, x-y+2/3, z+2/3'
'-x+y+1/3, -x+2/3, z+2/3'
'-x, -y, -z'
'y, -x+y, -z'
'x-y, x, -z'
'-x+2/3, -y+1/3, -z+1/3'
'y+2/3, -x+y+1/3, -z+1/3'
'x-y+2/3, x+1/3, -z+1/3'
'-x+1/3, -y+2/3, -z+2/3'
'y+1/3, -x+y+2/3, -z+2/3'
'x-y+1/3, x+2/3, -z+2/3'

loop_
_atom_site_label
_atom_site_type_symbol
_atom_site_fract_x
_atom_site_fract_y
_atom_site_fract_z
_atom_site_U_iso_or_equiv
_atom_site_adp_type
_atom_site_occupancy
_atom_site_site_symmetry_order
_atom_site_calc_flag
_atom_site_refinement_flags_posn
_atom_site_refinement_flags_adp
N1 N 0.21295(7) 0.10030(8) 0.09824(9) 0.0283(5) Uani 1 1 d . .
N2 N 0.21198(7) 0.12561(7) 0.40295(9) 0.0246(4) Uani 1 1 d . .
C1 C 0.02460(8) -0.02762(8) 0.08263(10) 0.0211(5) Uani 1 1 d . .
H1 H 0.0415 -0.0465 0.0824 0.025 Uiso 1 1 calc R U
C2 C 0.05284(8) 0.02495(8) 0.08283(10) 0.0207(5) Uani 1 1 d . .
C3 C 0.10890(8) 0.05146(9) 0.08494(10) 0.0230(5) Uani 1 1 d . .
C4 C 0.13458(9) 0.02519(10) 0.09476(13) 0.0325(6) Uani 1 1 d . .
H4 H 0.1161 -0.0106 0.0972 0.039 Uiso 1 1 calc R U
C5 C 0.18605(9) 0.04999(10) 0.10101(13) 0.0328(6) Uani 1 1 d . .
H5 H 0.2027 0.0312 0.1074 0.039 Uiso 1 1 calc R U
C6 C 0.18974(10) 0.12697(10) 0.08742(13) 0.0347(6) Uani 1 1 d . .
H6 H 0.2092 0.1627 0.0849 0.042 Uiso 1 1 calc R U
C7 C 0.13854(9) 0.10354(9) 0.07995(13) 0.0322(6) Uani 1 1 d . .
H7 H 0.1231 0.1231 0.0713 0.039 Uiso 1 1 calc R U
C8 C 0.26791(9) 0.12714(10) 0.11397(12) 0.0319(6) Uani 1 1 d . .
H8A H 0.2857 0.1592 0.0899 0.038 Uiso 1 1 calc R U
H8B H 0.2827 0.1060 0.1020 0.038 Uiso 1 1 calc R U
C9 C 0.27388(8) 0.13764(9) 0.18499(11) 0.0265(5) Uani 1 1 d . .
C10 C 0.27542(8) 0.18054(9) 0.20939(12) 0.0281(5) Uani 1 1 d . .
H10 H 0.2765 0.2053 0.1811 0.034 Uiso 1 1 calc R U
C11 C 0.27544(8) 0.18750(9) 0.27466(12) 0.0263(5) Uani 1 1 d . .
H11 H 0.2768 0.2171 0.2909 0.032 Uiso 1 1 calc R U
C12 C 0.27354(8) 0.15135(9) 0.31658(11) 0.0250(5) Uani 1 1 d . .
C13 C 0.27421(8) 0.10939(9) 0.29216(12) 0.0277(5) Uani 1 1 d . .
H13 H 0.2745 0.0852 0.3204 0.033 Uiso 1 1 calc R U
C14 C 0.27449(8) 0.10277(9) 0.22678(12) 0.0270(5) Uani 1 1 d . .
H14 H 0.2751 0.0741 0.2104 0.032 Uiso 1 1 calc R U
C15 C 0.26691(8) 0.15595(9) 0.38750(11) 0.0275(5) Uani 1 1 d . .
H15A H 0.2859 0.1433 0.4121 0.033 Uiso 1 1 calc R U
H15B H 0.2800 0.1917 0.3990 0.033 Uiso 1 1 calc R U
C16 C 0.18224(9) 0.14613(9) 0.39619(11) 0.0256(5) Uani 1 1 d . .
H16 H 0.1970 0.1810 0.3869 0.031 Uiso 1 1 calc R U
C17 C 0.13093(9) 0.11705(9) 0.40259(11) 0.0246(5) Uani 1 1 d . .
H17 H 0.1105 0.1322 0.3983 0.030 Uiso 1 1 calc R U
C18 C 0.10829(8) 0.06535(8) 0.41539(10) 0.0215(5) Uani 1 1 d . .
C19 C 0.14084(9) 0.04647(9) 0.42526(12) 0.0267(5) Uani 1 1 d . .
H19 H 0.1274 0.0121 0.4368 0.032 Uiso 1 1 calc R U
C20 C 0.19193(9) 0.07676(9) 0.41860(11) 0.0280(5) Uani 1 1 d . .
H20 H 0.2134 0.0631 0.4251 0.034 Uiso 1 1 calc R U
C21 C 0.05262(8) 0.03194(8) 0.41715(10) 0.0202(5) Uani 1 1 d . .
C22 C 0.02049(8) 0.05181(8) 0.41701(10) 0.0206(5) Uani 1 1 d . .
H22 H 0.0345 0.0874 0.4168 0.025 Uiso 1 1 calc R U
C23 C 0.14143(10) 0.06994(11) 0.25200(12) 0.0376(6) Uani 1 1 d . .
H23 H 0.1753 0.0970 0.2516 0.045 Uiso 1 1 calc R U
C24 C 0.10222(10) 0.07951(10) 0.24954(11) 0.0321(6) Uani 1 1 d . .
H24 H 0.1095 0.1135 0.2474 0.039 Uiso 1 1 calc R U
C25 C 0.05154(9) 0.04054(9) 0.25007(10) 0.0266(5) Uani 1 1 d . .
C26 C 0.00978(9) 0.05109(9) 0.25070(11) 0.0270(5) Uani 1 1 d . .
C27 C 0.01867(11) 0.10091(10) 0.25391(12) 0.0350(6) Uani 1 1 d . .
H27 H 0.0524 0.1281 0.2553 0.042 Uiso 1 1 calc R U
C28 C -0.02032(12) 0.11107(11) 0.25514(13) 0.0407(7) Uani 1 1 d . .
H28 H -0.0134 0.1449 0.2581 0.049 Uiso 1 1 calc R U
P1 P 0.09487(2) 0.23155(2) 0.41053(3) 0.02969(17) Uani 1 1 d . .
F1 F 0.09127(6) 0.19626(6) 0.35211(8) 0.0440(4) Uani 1 1 d . .
F2 F 0.09855(8) 0.26611(7) 0.46939(8) 0.0535(5) Uani 1 1 d . .
F3 F 0.12647(7) 0.28033(6) 0.36742(8) 0.0481(4) Uani 1 1 d . .
F4 F 0.04371(7) 0.22788(7) 0.38779(9) 0.0542(5) Uani 1 1 d . .
F5 F 0.06408(6) 0.18195(6) 0.45373(8) 0.0470(4) Uani 1 1 d . .
F6 F 0.14570(6) 0.23406(6) 0.43349(8) 0.0482(4) Uani 1 1 d . .
P2 P 0.24837(2) 0.27376(2) 0.03401(3) 0.03146(18) Uani 1 1 d . .
F7 F 0.29019(8) 0.25829(8) 0.04294(11) 0.0699(6) Uani 1 1 d . .
F8 F 0.20546(6) 0.28821(6) 0.02498(9) 0.0501(4) Uani 1 1 d . .
F9 F 0.23026(8) 0.25644(7) 0.10530(8) 0.0584(5) Uani 1 1 d . .
F10 F 0.20994(7) 0.21777(6) 0.01002(8) 0.0485(4) Uani 1 1 d . .
F11 F 0.26490(8) 0.28990(8) -0.03795(9) 0.0643(5) Uani 1 1 d . .
F12 F 0.28595(6) 0.32980(6) 0.05714(10) 0.0552(5) Uani 1 1 d . .
N3 N 0.02406(10) 0.24353(10) 0.19378(13) 0.0504(6) Uani 1 1 d . .
C29 C 0.04388(10) 0.27796(11) 0.22571(14) 0.0384(6) Uani 1 1 d . .
C30 C 0.06989(13) 0.32228(12) 0.26680(15) 0.0477(7) Uani 1 1 d . .
H30A H 0.0992 0.3488 0.2442 0.072 Uiso 1 1 calc R U
H30B H 0.0811 0.3132 0.3058 0.072 Uiso 1 1 calc R U
H30C H 0.0468 0.3346 0.2779 0.072 Uiso 1 1 calc R U
N4 N 0.09476(9) 0.18577(9) 0.07330(14) 0.0465(6) Uani 1 1 d . .
C31 C 0.09842(9) 0.22477(10) 0.07138(13) 0.0337(6) Uani 1 1 d . .
C32 C 0.10243(10) 0.27394(10) 0.06877(14) 0.0358(6) Uani 1 1 d . .
H32A H 0.1218 0.2921 0.0310 0.054 Uiso 1 1 calc R U
H32B H 0.1196 0.2931 0.1072 0.054 Uiso 1 1 calc R U
H32C H 0.0686 0.2698 0.0664 0.054 Uiso 1 1 calc R U
N5 N 0.21230(11) 0.24526(12) 0.30118(15) 0.0614(8) Uani 1 1 d . .
C33 C 0.18801(11) 0.25404(12) 0.26671(16) 0.0465(7) Uani 1 1 d . .
C34 C 0.15973(12) 0.26805(12) 0.22441(14) 0.0437(7) Uani 1 1 d . .
H34A H 0.1690 0.2664 0.1801 0.066 Uiso 1 1 calc R U
H34B H 0.1675 0.3025 0.2341 0.066 Uiso 1 1 calc R U
H34C H 0.1236 0.2448 0.2303 0.066 Uiso 1 1 calc R U
N6 N 0.39325(9) 0.43483(9) 0.22885(12) 0.0413(6) Uani 1 1 d . .
C35 C 0.35775(10) 0.39653(10) 0.22381(12) 0.0334(6) Uani 1 1 d . .
C36 C 0.31215(11) 0.34759(11) 0.21704(16) 0.0482(7) Uani 1 1 d . .
H36A H 0.3132 0.3323 0.1764 0.072 Uiso 1 1 calc R U
H36B H 0.2826 0.3520 0.2179 0.072 Uiso 1 1 calc R U
H36C H 0.3101 0.3256 0.2523 0.072 Uiso 1 1 calc R U

loop_
_atom_site_aniso_label
_atom_site_aniso_U_11
_atom_site_aniso_U_22
_atom_site_aniso_U_33
_atom_site_aniso_U_23
_atom_site_aniso_U_13
_atom_site_aniso_U_12
N1 0.0190(10) 0.0362(12) 0.0266(10) -0.0022(8) -0.0019(8) 0.0114(9)
N2 0.0195(10) 0.0251(10) 0.0258(10) -0.0009(8) 0.0017(8) 0.0086(8)
C1 0.0231(11) 0.0241(11) 0.0191(11) 0.0005(9) -0.0010(9) 0.0141(10)
C2 0.0212(12) 0.0234(11) 0.0170(10) -0.0011(8) -0.0004(8) 0.0108(9)
C3 0.0221(12) 0.0254(12) 0.0210(11) -0.0021(9) -0.0011(9) 0.0116(10)
C4 0.0245(13) 0.0252(13) 0.0481(15) -0.0120(11) -0.0062(11) 0.0126(11)
C5 0.0243(13) 0.0308(14) 0.0469(15) -0.0133(11) -0.0063(11) 0.0164(11)
C6 0.0266(13) 0.0279(13) 0.0420(15) 0.0103(11) -0.0022(11) 0.0079(11)
C7 0.0242(13) 0.0268(13) 0.0437(15) 0.0081(11) -0.0033(10) 0.0114(11)
C8 0.0144(11) 0.0402(15) 0.0346(13) -0.0020(11) 0.0008(10) 0.0087(11)
C9 0.0100(10) 0.0307(13) 0.0330(13) -0.0028(10) 0.0003(9) 0.0059(10)
C10 0.0174(11) 0.0287(13) 0.0363(14) 0.0038(10) 0.0013(9) 0.0100(10)
C11 0.0168(11) 0.0233(12) 0.0367(14) -0.0013(10) 0.0018(9) 0.0084(10)
C12 0.0111(10) 0.0241(12) 0.0342(13) -0.0011(10) 0.0002(9) 0.0046(9)
C13 0.0184(11) 0.0250(12) 0.0368(13) 0.0025(10) -0.0006(9) 0.0086(10)
C14 0.0169(11) 0.0227(12) 0.0368(13) -0.0038(10) 0.0004(9) 0.0065(10)
C15 0.0154(11) 0.0266(12) 0.0342(13) -0.0022(10) 0.0000(9) 0.0058(10)
C16 0.0233(12) 0.0217(12) 0.0293(12) 0.0001(9) 0.0011(9) 0.0094(10)
C17 0.0230(12) 0.0229(12) 0.0290(12) -0.0002(9) 0.0004(9) 0.0123(10)
C18 0.0218(11) 0.0238(12) 0.0192(11) -0.0017(9) -0.0002(8) 0.0116(10)
C19 0.0225(12) 0.0223(12) 0.0344(13) 0.0024(9) 0.0009(10) 0.0105(10)
C20 0.0235(12) 0.0282(13) 0.0338(13) 0.0013(10) 0.0004(10) 0.0139(11)
C21 0.0214(11) 0.0217(11) 0.0164(10) 0.0007(8) 0.0013(8) 0.0099(9)
C22 0.0238(11) 0.0184(11) 0.0192(11) 0.0002(8) -0.0002(8) 0.0102(9)
C23 0.0264(13) 0.0450(16) 0.0314(14) -0.0041(11) 0.0010(10) 0.0105(12)
C24 0.0334(14) 0.0314(13) 0.0261(12) -0.0016(10) -0.0004(10) 0.0121(11)
C25 0.0292(13) 0.0323(13) 0.0159(11) -0.0001(9) 0.0001(9) 0.0137(11)
C26 0.0342(13) 0.0306(13) 0.0170(11) 0.0006(9) -0.0006(9) 0.0168(11)
C27 0.0400(15) 0.0295(14) 0.0328(14) 0.0013(10) 0.0013(11) 0.0154(12)
C28 0.0561(18) 0.0370(15) 0.0393(15) 0.0021(12) 0.0019(13) 0.0310(14)
P1 0.0309(3) 0.0238(3) 0.0320(3) 0.0002(2) -0.0027(3) 0.0118(3)
F1 0.0535(10) 0.0390(9) 0.0448(9) -0.0085(7) -0.0057(7) 0.0270(8)
F2 0.0766(13) 0.0455(10) 0.0392(9) -0.0074(7) -0.0021(8) 0.0312(9)
F3 0.0614(11) 0.0334(9) 0.0426(9) 0.0082(7) 0.0009(8) 0.0186(8)
F4 0.0484(10) 0.0726(12) 0.0572(11) -0.0027(9) -0.0054(8) 0.0419(10)
F5 0.0399(9) 0.0347(9) 0.0445(9) 0.0071(7) -0.0047(7) 0.0022(7)
F6 0.0342(9) 0.0436(9) 0.0591(11) 0.0059(8) -0.0097(7) 0.0138(8)
P2 0.0309(4) 0.0254(3) 0.0385(4) 0.0011(3) 0.0010(3) 0.0144(3)
F7 0.0558(12) 0.0717(13) 0.1026(16) -0.0169(12) -0.0187(11) 0.0471(11)
F8 0.0347(9) 0.0368(9) 0.0794(13) 0.0084(8) 0.0013(8) 0.0184(7)
F9 0.0849(14) 0.0479(10) 0.0378(9) 0.0029(8) 0.0055(9) 0.0298(10)
F10 0.0631(11) 0.0283(8) 0.0489(10) -0.0030(7) -0.0119(8) 0.0190(8)
F11 0.0733(13) 0.0602(12) 0.0527(11) 0.0139(9) 0.0254(10) 0.0284(11)
F12 0.0402(10) 0.0333(9) 0.0815(13) -0.0085(8) -0.0085(9) 0.0104(8)
N3 0.0403(14) 0.0409(15) 0.0570(16) -0.0011(13) 0.0067(12) 0.0106(12)
C29 0.0335(15) 0.0395(16) 0.0427(16) 0.0062(13) 0.0049(12) 0.0186(13)
C30 0.0572(19) 0.0454(17) 0.0496(17) -0.0048(13) -0.0110(14) 0.0325(15)
N4 0.0277(12) 0.0267(13) 0.0804(19) 0.0045(12) 0.0035(11) 0.0099(10)
C31 0.0222(12) 0.0274(14) 0.0447(15) 0.0024(11) 0.0005(10) 0.0072(11)
C32 0.0343(14) 0.0286(13) 0.0437(15) 0.0030(11) 0.0004(11) 0.0150(12)
N5 0.0605(18) 0.071(2) 0.0707(19) 0.0221(15) 0.0189(15) 0.0467(17)
C33 0.0416(17) 0.0480(18) 0.0589(19) 0.0135(14) 0.0140(14) 0.0293(15)
C34 0.0443(17) 0.0479(17) 0.0441(16) -0.0036(13) -0.0038(13) 0.0269(14)
N6 0.0359(13) 0.0336(13) 0.0560(15) -0.0044(11) -0.0032(11) 0.0186(12)
C35 0.0366(15) 0.0377(16) 0.0334(14) -0.0021(11) -0.0009(11) 0.0243(14)
C36 0.0374(16) 0.0384(16) 0.063(2) -0.0011(14) -0.0061(14) 0.0147(14)

loop_
_atom_type_symbol
_atom_type_description
_atom_type_scat_dispersion_real
_atom_type_scat_dispersion_imag
_atom_type_scat_source
C C 0.0181 0.0091 'International Tables Vol C Tables 4.2.6.8 and 6.1.1.4'
H H 0.0000 0.0000 'International Tables Vol C Tables 4.2.6.8 and 6.1.1.4'
F F 0.0727 0.0534 'International Tables Vol C Tables 4.2.6.8 and 6.1.1.4'
N N 0.0311 0.0180 'International Tables Vol C Tables 4.2.6.8 and 6.1.1.4'
P P 0.2955 0.4335 'International Tables Vol C Tables 4.2.6.8 and 6.1.1.4'

loop_
_geom_angle_atom_site_label_1
_geom_angle_atom_site_label_2
_geom_angle_atom_site_label_3
_geom_angle
_geom_angle_site_symmetry_1
_geom_angle_site_symmetry_3
C5 N1 C6 120.0(2) . .
C5 N1 C8 120.0(2) . .
C6 N1 C8 119.7(2) . .
C16 N2 C15 120.01(19) . .
C20 N2 C15 119.4(2) . .
C20 N2 C16 120.4(2) . .
C2 C1 H1 119.4 . .
C2 C1 H1 119.4 3 .
C2 C1 C2 121.2(2) 3 .
C1 C2 C1 118.8(2) 2 .
C1 C2 C3 120.7(2) . .
C1 C2 C3 120.5(2) 2 .
C4 C3 C2 121.3(2) . .
C7 C3 C2 122.5(2) . .
C7 C3 C4 116.1(2) . .
C3 C4 H4 119.4 . .
C5 C4 C3 121.2(2) . .
C5 C4 H4 119.4 . .
N1 C5 C4 120.6(2) . .
N1 C5 H5 119.7 . .
C4 C5 H5 119.7 . .
N1 C6 H6 119.5 . .
N1 C6 C7 121.1(2) . .
C7 C6 H6 119.5 . .
C3 C7 H7 119.6 . .
C6 C7 C3 120.8(2) . .
C6 C7 H7 119.6 . .
N1 C8 H8A 110.0 . .
N1 C8 H8B 110.0 . .
N1 C8 C9 108.47(18) . .
H8A C8 H8B 108.4 . .
C9 C8 H8A 110.0 . .
C9 C8 H8B 110.0 . .
C10 C9 C8 120.4(2) . .
C10 C9 C14 119.2(2) . .
C14 C9 C8 120.2(2) . .
C9 C10 H10 119.8 . .
C11 C10 C9 120.4(2) . .
C11 C10 H10 119.8 . .
C10 C11 H11 119.8 . .
C10 C11 C12 120.3(2) . .
C12 C11 H11 119.8 . .
C11 C12 C13 119.2(2) . .
C11 C12 C15 120.0(2) . .
C13 C12 C15 120.7(2) . .
C12 C13 H13 119.9 . .
C14 C13 C12 120.2(2) . .
C14 C13 H13 119.9 . .
C9 C14 H14 119.7 . .
C13 C14 C9 120.5(2) . .
C13 C14 H14 119.7 . .
N2 C15 C12 108.43(18) . .
N2 C15 H15A 110.0 . .
N2 C15 H15B 110.0 . .
C12 C15 H15A 110.0 . .
C12 C15 H15B 110.0 . .
H15A C15 H15B 108.4 . .
N2 C16 H16 119.7 . .
N2 C16 C17 120.6(2) . .
C17 C16 H16 119.7 . .
C16 C17 H17 119.6 . .
C16 C17 C18 120.8(2) . .
C18 C17 H17 119.6 . .
C17 C18 C21 122.1(2) . .
C19 C18 C17 116.4(2) . .
C19 C18 C21 121.5(2) . .
C18 C19 H19 119.5 . .
C20 C19 C18 121.0(2) . .
C20 C19 H19 119.5 . .
N2 C20 C19 120.7(2) . .
N2 C20 H20 119.7 . .
C19 C20 H20 119.7 . .
C22 C21 C18 120.42(19) 3 .
C22 C21 C18 121.13(19) . .
C22 C21 C22 118.4(2) . 3
C21 C22 C21 121.6(2) . 2
C21 C22 H22 119.2 2 .
C21 C22 H22 119.2 . .
C24 C23 H23 120.2 . .
C24 C23 C28 119.7(2) . 3
C28 C23 H23 120.2 3 .
C23 C24 H24 119.0 . .
C23 C24 C25 122.0(2) . .
C25 C24 H24 119.0 . .
C24 C25 C26 121.8(2) . .
C24 C25 C26 118.3(2) . 3
C26 C25 C26 119.9(2) 3 .
C25 C26 C25 120.1(2) 2 .
C25 C26 C27 118.5(2) 2 .
C27 C26 C25 121.4(2) . .
C26 C27 H27 119.2 . .
C28 C27 C26 121.7(3) . .
C28 C27 H27 119.2 . .
C23 C28 H28 120.2 2 .
C27 C28 C23 119.6(3) . 2
C27 C28 H28 120.2 . .
F1 P1 F5 89.05(9) . .
F2 P1 F1 179.14(10) . .
F2 P1 F3 90.48(10) . .
F2 P1 F5 90.26(10) . .
F2 P1 F6 89.48(10) . .
F3 P1 F1 90.20(9) . .
F3 P1 F5 178.54(11) . .
F3 P1 F6 90.31(10) . .
F4 P1 F1 89.43(9) . .
F4 P1 F2 91.09(10) . .
F4 P1 F3 90.64(10) . .
F4 P1 F5 90.61(10) . .
F4 P1 F6 178.89(10) . .
F6 P1 F1 89.99(9) . .
F6 P1 F5 88.44(9) . .
F7 P2 F8 178.89(11) . .
F7 P2 F9 89.33(12) . .
F7 P2 F10 89.31(11) . .
F7 P2 F11 91.48(12) . .
F7 P2 F12 91.70(11) . .
F8 P2 F10 89.62(10) . .
F9 P2 F8 90.34(11) . .
F9 P2 F10 89.49(10) . .
F9 P2 F12 90.97(10) . .
F11 P2 F8 88.83(11) . .
F11 P2 F9 178.35(13) . .
F11 P2 F10 89.08(10) . .
F11 P2 F12 90.45(11) . .
F12 P2 F8 89.37(10) . .
F12 P2 F10 178.90(11) . .
N3 C29 C30 179.4(3) . .
C29 C30 H30A 109.5 . .
C29 C30 H30B 109.5 . .
C29 C30 H30C 109.5 . .
H30A C30 H30B 109.5 . .
H30A C30 H30C 109.5 . .
H30B C30 H30C 109.5 . .
N4 C31 C32 179.3(3) . .
C31 C32 H32A 109.5 . .
C31 C32 H32B 109.5 . .
C31 C32 H32C 109.5 . .
H32A C32 H32B 109.5 . .
H32A C32 H32C 109.5 . .
H32B C32 H32C 109.5 . .
N5 C33 C34 176.7(4) . .
C33 C34 H34A 109.5 . .
C33 C34 H34B 109.5 . .
C33 C34 H34C 109.5 . .
H34A C34 H34B 109.5 . .
H34A C34 H34C 109.5 . .
H34B C34 H34C 109.5 . .
N6 C35 C36 179.6(4) . .
C35 C36 H36A 109.5 . .
C35 C36 H36B 109.5 . .
C35 C36 H36C 109.5 . .
H36A C36 H36B 109.5 . .
H36A C36 H36C 109.5 . .
H36B C36 H36C 109.5 . .

loop_
_geom_bond_atom_site_label_1
_geom_bond_atom_site_label_2
_geom_bond_distance
_geom_bond_site_symmetry_2
N1 C5 1.337(3) .
N1 C6 1.343(3) .
N1 C8 1.495(3) .
N2 C15 1.495(3) .
N2 C16 1.348(3) .
N2 C20 1.343(3) .
C1 H1 0.9500 .
C1 C2 1.395(3) .
C1 C2 1.393(3) 3
C2 C1 1.393(3) 2
C2 C3 1.488(3) .
C3 C4 1.393(3) .
C3 C7 1.390(3) .
C4 H4 0.9500 .
C4 C5 1.372(3) .
C5 H5 0.9500 .
C6 H6 0.9500 .
C6 C7 1.369(4) .
C7 H7 0.9500 .
C8 H8A 0.9900 .
C8 H8B 0.9900 .
C8 C9 1.515(3) .
C9 C10 1.389(4) .
C9 C14 1.389(3) .
C10 H10 0.9500 .
C10 C11 1.385(3) .
C11 H11 0.9500 .
C11 C12 1.392(3) .
C12 C13 1.393(3) .
C12 C15 1.517(3) .
C13 H13 0.9500 .
C13 C14 1.386(3) .
C14 H14 0.9500 .
C15 H15A 0.9900 .
C15 H15B 0.9900 .
C16 H16 0.9500 .
C16 C17 1.372(3) .
C17 H17 0.9500 .
C17 C18 1.401(3) .
C18 C19 1.396(3) .
C18 C21 1.487(3) .
C19 H19 0.9500 .
C19 C20 1.370(3) .
C20 H20 0.9500 .
C21 C22 1.392(3) .
C21 C22 1.399(3) 3
C22 C21 1.399(3) 2
C22 H22 0.9500 .
C23 H23 0.9500 .
C23 C24 1.372(4) .
C23 C28 1.393(4) 3
C24 H24 0.9500 .
C24 C25 1.408(3) .
C25 C26 1.467(3) .
C25 C26 1.411(3) 3
C26 C25 1.411(3) 2
C26 C27 1.411(4) .
C27 H27 0.9500 .
C27 C28 1.376(4) .
C28 C23 1.393(4) 2
C28 H28 0.9500 .
P1 F1 1.6003(16) .
P1 F2 1.5928(17) .
P1 F3 1.5935(17) .
P1 F4 1.5869(17) .
P1 F5 1.6077(16) .
P1 F6 1.5941(17) .
P2 F7 1.5832(19) .
P2 F8 1.5936(17) .
P2 F9 1.5903(18) .
P2 F10 1.6000(17) .
P2 F11 1.5896(19) .
P2 F12 1.5905(17) .
N3 C29 1.135(4) .
C29 C30 1.462(4) .
C30 H30A 0.9800 .
C30 H30B 0.9800 .
C30 H30C 0.9800 .
N4 C31 1.143(4) .
C31 C32 1.449(4) .
C32 H32A 0.9800 .
C32 H32B 0.9800 .
C32 H32C 0.9800 .
N5 C33 1.161(4) .
C33 C34 1.447(4) .
C34 H34A 0.9800 .
C34 H34B 0.9800 .
C34 H34C 0.9800 .
N6 C35 1.137(3) .
C35 C36 1.457(4) .
C36 H36A 0.9800 .
C36 H36B 0.9800 .
C36 H36C 0.9800 .

loop_
_geom_torsion_atom_site_label_1
_geom_torsion_atom_site_label_2
_geom_torsion_atom_site_label_3
_geom_torsion_atom_site_label_4
_geom_torsion
_geom_torsion_site_symmetry_1
_geom_torsion_site_symmetry_4
N1 C6 C7 C3 1.6(4) . .
N1 C8 C9 C10 -85.6(3) . .
N1 C8 C9 C14 90.1(3) . .
N2 C16 C17 C18 -0.9(3) . .
C1 C2 C3 C4 -8.1(3) . .
C1 C2 C3 C4 170.3(2) 2 .
C1 C2 C3 C7 -7.0(3) 2 .
C1 C2 C3 C7 174.6(2) . .
C2 C1 C2 C1 -0.6(4) 3 2
C2 C1 C2 C3 177.82(14) 3 .
C2 C3 C4 C5 -175.5(2) . .
C2 C3 C7 C6 174.5(2) . .
C3 C4 C5 N1 0.5(4) . .
C4 C3 C7 C6 -2.9(4) . .
C5 N1 C6 C7 0.9(4) . .
C5 N1 C8 C9 -88.8(3) . .
C6 N1 C5 C4 -1.9(4) . .
C6 N1 C8 C9 84.7(3) . .
C7 C3 C4 C5 1.9(4) . .
C8 N1 C5 C4 171.6(2) . .
C8 N1 C6 C7 -172.6(2) . .
C8 C9 C10 C11 173.1(2) . .
C8 C9 C14 C13 -172.7(2) . .
C9 C10 C11 C12 -0.5(3) . .
C10 C9 C14 C13 3.1(3) . .
C10 C11 C12 C13 3.2(3) . .
C10 C11 C12 C15 -172.3(2) . .
C11 C12 C13 C14 -2.8(3) . .
C11 C12 C15 N2 94.2(2) . .
C12 C13 C14 C9 -0.3(3) . .
C13 C12 C15 N2 -81.3(3) . .
C14 C9 C10 C11 -2.7(3) . .
C15 N2 C16 C17 172.0(2) . .
C15 N2 C20 C19 -171.9(2) . .
C15 C12 C13 C14 172.6(2) . .
C16 N2 C15 C12 -85.5(3) . .
C16 N2 C20 C19 2.8(3) . .
C16 C17 C18 C19 4.1(3) . .
C16 C17 C18 C21 -174.7(2) . .
C17 C18 C19 C20 -4.0(3) . .
C17 C18 C21 C22 -11.2(3) . .
C17 C18 C21 C22 166.9(2) . 3
C18 C19 C20 N2 0.6(4) . .
C18 C21 C22 C21 178.48(14) . 2
C19 C18 C21 C22 170.1(2) . .
C19 C18 C21 C22 -11.9(3) . 3
C20 N2 C15 C12 89.2(3) . .
C20 N2 C16 C17 -2.7(3) . .
C21 C18 C19 C20 174.8(2) . .
C22 C21 C22 C21 0.4(4) 3 2
C23 C24 C25 C26 176.8(2) . .
C23 C24 C25 C26 -2.5(3) . 3
C24 C25 C26 C25 178.87(15) . 2
C24 C25 C26 C27 -3.1(3) . .
C25 C26 C27 C28 -1.3(4) 2 .
C25 C26 C27 C28 -179.4(2) . .
C26 C25 C26 C25 -1.8(4) 3 2
C26 C25 C26 C27 176.19(16) 3 .
C26 C27 C28 C23 -1.2(4) . 2
C28 C23 C24 C25 0.0(4) 3 .
